data_7210405
loop_
_publ_author_name
'Lin, Cai-Xia'
'Kong, Xiao-Fei'
'Li, Qing-Shan'
'Zhang, Zheng-Zhi'
'Yuan, Yao-Feng'
'Xu, Feng-Bo'

_publ_section_title
;
 Dinuclear Ag(i) metallamacrocycles of bis-N-heterocyclic carbenes bridged
 by calixarene fragments: synthesis, structure and chemosensing behavior
;
_journal_issue 35
_journal_name_full CrystEngComm
_journal_page_first 6948
_journal_paper_doi 10.1039/c3ce40918j
_journal_volume 15
_journal_year 2013
_chemical_formula_sum 'C80 H74 Ag2 F12 N10 O2 P2'
_chemical_formula_weight 1713.17
_chemical_name_systematic
; 
 ? 
;
_space_group_IT_number 2
_symmetry_cell_setting triclinic
_symmetry_space_group_name_Hall '-P 1'
_symmetry_space_group_name_H-M 'P -1'
_atom_sites_solution_hydrogens geom
_atom_sites_solution_primary direct
_atom_sites_solution_secondary difmap
_audit_creation_method SHELXL-97
_cell_angle_alpha 116.722(12)
_cell_angle_beta 96.41(2)
_cell_angle_gamma 103.815(17)
_cell_formula_units_Z 1
_cell_length_a 11.967(3)
_cell_length_b 13.539(3)
_cell_length_c 13.776(4)
_cell_measurement_reflns_used 6587
_cell_measurement_temperature 113(2)
_cell_measurement_theta_max 27.9
_cell_measurement_theta_min 2.1
_cell_volume 1873.2(9)
_computing_cell_refinement CrystalClear
_computing_data_collection CrystalClear
_computing_data_reduction CrystalClear
_computing_molecular_graphics 'Bruker SHELXTL'
_computing_publication_material 'CrystalStructure 3.8'
_computing_structure_refinement 'SHELXL-97 (Sheldrick, 1997)'
_computing_structure_solution 'SHELXS-97 (Sheldrick, 1990)'
_diffrn_ambient_temperature 113(2)
_diffrn_detector_area_resol_mean 14.22
_diffrn_measured_fraction_theta_full 0.996
_diffrn_measured_fraction_theta_max 0.996
_diffrn_measurement_device_type 'Rigaku Saturn724 CCD'
_diffrn_measurement_method '\w and \f scans'
_diffrn_radiation_monochromator graphite
_diffrn_radiation_source 'fine-focus sealed tube'
_diffrn_radiation_type MoK\a
_diffrn_radiation_wavelength 0.71073
_diffrn_reflns_av_R_equivalents 0.0501
_diffrn_reflns_av_sigmaI/netI 0.0746
_diffrn_reflns_limit_h_max 14
_diffrn_reflns_limit_h_min -14
_diffrn_reflns_limit_k_max 16
_diffrn_reflns_limit_k_min -16
_diffrn_reflns_limit_l_max 16
_diffrn_reflns_limit_l_min -15
_diffrn_reflns_number 16051
_diffrn_reflns_theta_full 25.03
_diffrn_reflns_theta_max 25.03
_diffrn_reflns_theta_min 2.09
_diffrn_standards_decay_% 0
_diffrn_standards_interval_count 0
_diffrn_standards_interval_time 0
_diffrn_standards_number 0
_exptl_absorpt_coefficient_mu 0.650
_exptl_absorpt_correction_T_max 0.9031
_exptl_absorpt_correction_T_min 0.8288
_exptl_absorpt_correction_type multi-scan
_exptl_absorpt_process_details CrystalClear
_exptl_crystal_colour Colorless
_exptl_crystal_density_diffrn 1.519
_exptl_crystal_density_method 'not measured'
_exptl_crystal_description Prism
_exptl_crystal_F_000 872
_exptl_crystal_size_max 0.30
_exptl_crystal_size_mid 0.22
_exptl_crystal_size_min 0.16
_refine_diff_density_max 0.507
_refine_diff_density_min -0.666
_refine_diff_density_rms 0.073
_refine_ls_extinction_method none
_refine_ls_goodness_of_fit_ref 0.985
_refine_ls_hydrogen_treatment constr
_refine_ls_matrix_type full
_refine_ls_number_parameters 624
_refine_ls_number_reflns 6588
_refine_ls_number_restraints 564
_refine_ls_restrained_S_all 0.969
_refine_ls_R_factor_all 0.0415
_refine_ls_R_factor_gt 0.0345
_refine_ls_shift/su_max 0.001
_refine_ls_shift/su_mean 0.000
_refine_ls_structure_factor_coef Fsqd
_refine_ls_weighting_details 'calc w=1/[\s^2^(Fo^2^)+(0.0216P)^2^+0.0000P] where P=(Fo^2^+2Fc^2^)/3'
_refine_ls_weighting_scheme calc
_refine_ls_wR_factor_gt 0.0688
_refine_ls_wR_factor_ref 0.0713
_reflns_number_gt 5646
_reflns_number_total 6588
_reflns_threshold_expression >2sigma(I)
_cod_data_source_file c3ce40918j.txt
_cod_data_source_block m110930b1
_cod_depositor_comments
;
The following automatic conversions were performed:

'_symmetry_cell_setting' value 'Triclinic' changed to 'triclinic'
according to /home/saulius/struct/CIF-dictionaries/cif_core.dic
dictionary named 'cif_core.dic' version 2.4.2 from 2011-04-26.

Automatic conversion script
Id: cif_fix_values 1891 2012-01-12 08:04:46Z andrius 
;
_cod_original_cell_volume 1873.2(8)
_cod_original_sg_symbol_H-M P-1
_cod_database_code 7210405

loop_
_symmetry_equiv_pos_as_xyz
'x, y, z'
'-x, -y, -z'

loop_
_atom_site_label
_atom_site_type_symbol
_atom_site_fract_x
_atom_site_fract_y
_atom_site_fract_z
_atom_site_U_iso_or_equiv
_atom_site_adp_type
_atom_site_occupancy
_atom_site_symmetry_multiplicity
_atom_site_calc_flag
_atom_site_refinement_flags
_atom_site_disorder_assembly
_atom_site_disorder_group
Ag1 Ag 0.563879(17) 0.157022(17) 0.265983(17) 0.02476(7) Uani 1 1 d . . .
O1 O 0.34632(16) 0.48051(15) 0.27665(15) 0.0286(5) Uani 1 1 d . . .
N1 N 0.31191(19) -0.03361(18) 0.16641(18) 0.0234(5) Uani 1 1 d . . .
N2 N 0.30552(19) 0.12381(18) 0.16741(18) 0.0237(5) Uani 1 1 d . . .
N3 N 0.21092(18) 0.66780(17) 0.54571(19) 0.0239(5) Uani 1 1 d . A .
N4 N 0.16040(18) 0.76515(17) 0.69550(19) 0.0252(5) Uani 1 1 d . . .
C1 C 0.3232(2) -0.0471(2) 0.3927(2) 0.0262(6) Uani 1 1 d . . .
C2 C 0.4203(2) 0.0574(2) 0.4400(2) 0.0279(7) Uani 1 1 d . . .
H2A H 0.4650 0.0725 0.3925 0.034 Uiso 1 1 calc R . .
C3 C 0.4522(3) 0.1374(2) 0.5516(2) 0.0329(7) Uani 1 1 d . . .
H3A H 0.5187 0.2063 0.5807 0.040 Uiso 1 1 calc R . .
C4 C 0.3866(3) 0.1183(3) 0.6245(3) 0.0377(8) Uani 1 1 d . . .
H4A H 0.4083 0.1742 0.7022 0.045 Uiso 1 1 calc R . .
C5 C 0.2923(3) 0.0189(3) 0.5819(3) 0.0375(8) Uani 1 1 d . . .
H5A H 0.2477 0.0063 0.6306 0.045 Uiso 1 1 calc R . .
C6 C 0.2591(2) -0.0657(2) 0.4674(2) 0.0302(7) Uani 1 1 d . . .
C7 C 0.1629(3) -0.1713(3) 0.4237(3) 0.0402(8) Uani 1 1 d . . .
H7A H 0.1180 -0.1838 0.4723 0.048 Uiso 1 1 calc R . .
C8 C 0.1338(3) -0.2550(3) 0.3137(3) 0.0399(8) Uani 1 1 d . . .
H8A H 0.0705 -0.3259 0.2867 0.048 Uiso 1 1 calc R . .
C9 C 0.1977(2) -0.2367(2) 0.2393(3) 0.0337(7) Uani 1 1 d . . .
H9A H 0.1771 -0.2956 0.1627 0.040 Uiso 1 1 calc R . .
C10 C 0.2896(2) -0.1340(2) 0.2775(2) 0.0271(7) Uani 1 1 d . . .
C11 C 0.3508(2) -0.1160(2) 0.1933(2) 0.0263(6) Uani 1 1 d . . .
H11A H 0.4380 -0.0849 0.2248 0.032 Uiso 1 1 calc R . .
H11B H 0.3316 -0.1920 0.1238 0.032 Uiso 1 1 calc R . .
C12 C 0.1956(2) -0.0537(2) 0.1178(2) 0.0287(7) Uani 1 1 d . . .
H12A H 0.1309 -0.1240 0.0891 0.034 Uiso 1 1 calc R . .
C13 C 0.1912(2) 0.0449(2) 0.1187(2) 0.0287(7) Uani 1 1 d . . .
H13A H 0.1229 0.0579 0.0913 0.034 Uiso 1 1 calc R . .
C14 C 0.3817(2) 0.0761(2) 0.1977(2) 0.0233(6) Uani 1 1 d . . .
C15 C 0.3379(2) 0.2471(2) 0.2001(2) 0.0281(7) Uani 1 1 d . . .
H15A H 0.2946 0.2558 0.1405 0.034 Uiso 1 1 calc R . .
H15B H 0.4242 0.2780 0.2079 0.034 Uiso 1 1 calc R . .
C16 C 0.3090(2) 0.3179(2) 0.3104(2) 0.0227(6) Uani 1 1 d . . .
C17 C 0.2733(2) 0.2719(2) 0.3789(2) 0.0266(6) Uani 1 1 d . . .
H17A H 0.2702 0.1939 0.3577 0.032 Uiso 1 1 calc R . .
C18 C 0.2422(2) 0.3357(2) 0.4765(2) 0.0260(6) Uani 1 1 d . . .
C19 C 0.2470(2) 0.4505(2) 0.5071(2) 0.0249(6) Uani 1 1 d . . .
H19A H 0.2265 0.4959 0.5741 0.030 Uiso 1 1 calc R . .
C20 C 0.2815(2) 0.4993(2) 0.4403(2) 0.0224(6) Uani 1 1 d . . .
C21 C 0.3141(2) 0.4330(2) 0.3446(2) 0.0220(6) Uani 1 1 d . . .
C22 C 0.4735(2) 0.5317(3) 0.2991(3) 0.0443(9) Uani 1 1 d . . .
H22A H 0.4907 0.5637 0.2492 0.066 Uiso 1 1 calc R . .
H22B H 0.5112 0.4715 0.2859 0.066 Uiso 1 1 calc R . .
H22C H 0.5049 0.5945 0.3774 0.066 Uiso 1 1 calc R . .
C23 C 0.2008(3) 0.2805(2) 0.5464(2) 0.0355(7) Uani 1 1 d . . .
H23A H 0.2035 0.2004 0.5120 0.053 Uiso 1 1 calc R . .
H23B H 0.1191 0.2791 0.5497 0.053 Uiso 1 1 calc R . .
H23C H 0.2531 0.3264 0.6226 0.053 Uiso 1 1 calc R . .
C24 C 0.2823(2) 0.6212(2) 0.4679(2) 0.0278(7) Uani 1 1 d . . .
H24A H 0.3655 0.6747 0.5007 0.033 Uiso 1 1 calc R . .
H24B H 0.2524 0.6198 0.3972 0.033 Uiso 1 1 calc R . .
C25 C 0.0884(2) 0.6284(2) 0.5200(3) 0.0304(7) Uani 1 1 d U . .
H25A H 0.0362 0.5695 0.4492 0.036 Uiso 1 1 calc R A .
C26 C 0.0575(2) 0.6888(2) 0.6136(3) 0.0320(7) Uani 1 1 d U A .
H26A H -0.0213 0.6807 0.6223 0.038 Uiso 1 1 calc R . .
C27 C 0.2573(2) 0.7521(2) 0.6543(2) 0.0221(6) Uani 1 1 d . . .
C28 C 0.1716(7) 0.8440(8) 0.8188(6) 0.0287(15) Uani 0.744(3) 1 d PU A 1
H28A H 0.0911 0.8405 0.8312 0.034 Uiso 0.744(3) 1 calc PR A 1
H28B H 0.2097 0.8150 0.8634 0.034 Uiso 0.744(3) 1 calc PR A 1
C29 C 0.2426(3) 0.9676(3) 0.8589(3) 0.0271(9) Uani 0.744(3) 1 d PU A 1
C30 C 0.3556(4) 1.0123(4) 0.9263(3) 0.0348(10) Uani 0.744(3) 1 d PU A 1
H30A H 0.3852 0.9643 0.9483 0.042 Uiso 0.744(3) 1 calc PR A 1
C31 C 0.4298(5) 1.1281(4) 0.9642(4) 0.0366(11) Uani 0.744(3) 1 d PU A 1
H31A H 0.5082 1.1560 1.0096 0.044 Uiso 0.744(3) 1 calc PR A 1
C32 C 0.3885(4) 1.1992(4) 0.9353(4) 0.0340(11) Uani 0.744(3) 1 d PU A 1
H32A H 0.4382 1.2767 0.9607 0.041 Uiso 0.744(3) 1 calc PR A 1
C33 C 0.2708(4) 1.1575(4) 0.8670(4) 0.0292(11) Uani 0.744(3) 1 d PU A 1
C34 C 0.2273(4) 1.2300(4) 0.8358(4) 0.0362(10) Uani 0.744(3) 1 d PU A 1
H34A H 0.2763 1.3078 0.8614 0.043 Uiso 0.744(3) 1 calc PR A 1
C35 C 0.1159(6) 1.1894(5) 0.7695(5) 0.0410(13) Uani 0.744(3) 1 d PU A 1
H35A H 0.0891 1.2391 0.7482 0.049 Uiso 0.744(3) 1 calc PR A 1
C36 C 0.0386(11) 1.0750(7) 0.7311(9) 0.0396(18) Uani 0.744(3) 1 d PU A 1
H36A H -0.0395 1.0484 0.6856 0.047 Uiso 0.744(3) 1 calc PR A 1
C37 C 0.0794(4) 1.0021(4) 0.7613(4) 0.0324(12) Uani 0.744(3) 1 d PU A 1
H37A H 0.0282 0.9253 0.7364 0.039 Uiso 0.744(3) 1 calc PR A 1
C38 C 0.1968(4) 1.0407(4) 0.8289(4) 0.0273(12) Uani 0.744(3) 1 d PU A 1
C28' C 0.150(2) 0.847(2) 0.795(2) 0.029(4) Uani 0.256(3) 1 d PU A 2
H28C H 0.2182 0.8668 0.8552 0.035 Uiso 0.256(3) 1 calc PR A 2
H28D H 0.0769 0.8118 0.8113 0.035 Uiso 0.256(3) 1 calc PR A 2
C29' C 0.1429(11) 0.9639(10) 0.8008(10) 0.028(2) Uani 0.256(3) 1 d PU A 2
C30' C 0.0369(13) 0.9563(12) 0.7446(13) 0.032(3) Uani 0.256(3) 1 d PU A 2
H30B H -0.0294 0.8866 0.7110 0.038 Uiso 0.256(3) 1 calc PR A 2
C31' C 0.030(4) 1.052(2) 0.738(3) 0.038(4) Uani 0.256(3) 1 d PU A 2
H31' H -0.0410 1.0413 0.6896 0.046 Uiso 0.256(3) 1 d PR A 2
C32' C 0.1118(18) 1.1578(14) 0.7904(15) 0.037(3) Uani 0.256(3) 1 d PU A 2
H32B H 0.0959 1.2224 0.7883 0.044 Uiso 0.256(3) 1 calc PR A 2
C33' C 0.2254(13) 1.1701(14) 0.8499(14) 0.027(3) Uani 0.256(3) 1 d PU A 2
C34' C 0.3202(11) 1.2782(10) 0.9040(10) 0.033(2) Uani 0.256(3) 1 d PU A 2
H34B H 0.3089 1.3438 0.9007 0.040 Uiso 0.256(3) 1 calc PR A 2
C35' C 0.4249(11) 1.2885(10) 0.9592(10) 0.036(3) Uani 0.256(3) 1 d PU A 2
H35B H 0.4876 1.3611 0.9960 0.043 Uiso 0.256(3) 1 calc PR A 2
C36' C 0.4414(14) 1.1896(13) 0.9626(13) 0.034(3) Uani 0.256(3) 1 d PU A 2
H36B H 0.5170 1.1971 1.0003 0.041 Uiso 0.256(3) 1 calc PR A 2
C37' C 0.3534(12) 1.0843(11) 0.9139(10) 0.033(2) Uani 0.256(3) 1 d PU A 2
H37B H 0.3666 1.0202 0.9192 0.039 Uiso 0.256(3) 1 calc PR A 2
C38' C 0.2400(13) 1.0725(16) 0.8543(14) 0.029(3) Uani 0.256(3) 1 d PU A 2
P1 P 0.77954(8) 0.42486(7) 0.13342(7) 0.0384(2) Uani 1 1 d . . .
F1 F 0.8788(3) 0.5257(3) 0.1296(3) 0.0623(12) Uani 0.676(5) 1 d PU B 3
F2 F 0.8385(3) 0.3327(3) 0.0644(3) 0.0609(12) Uani 0.676(5) 1 d PU B 3
F3 F 0.6808(3) 0.3306(4) 0.1402(4) 0.0744(15) Uani 0.676(5) 1 d PU B 3
F4 F 0.7195(3) 0.5227(3) 0.2026(3) 0.0700(14) Uani 0.676(5) 1 d PU B 3
F1' F 0.8298(8) 0.5551(6) 0.1783(7) 0.064(3) Uani 0.324(5) 1 d PU B 4
F2' F 0.8718(7) 0.4000(9) 0.0558(7) 0.077(3) Uani 0.324(5) 1 d PU B 4
F3' F 0.7347(8) 0.2788(5) 0.0849(6) 0.069(3) Uani 0.324(5) 1 d PU B 4
F4' F 0.6906(6) 0.4349(8) 0.2072(6) 0.068(3) Uani 0.324(5) 1 d PU B 4
F5 F 0.69385(18) 0.40145(16) 0.02286(15) 0.0629(6) Uani 1 1 d U B .
F6 F 0.86708(18) 0.44839(18) 0.24351(16) 0.0695(6) Uani 1 1 d U B .
N5 N 0.0685(2) 0.2307(2) 0.0787(2) 0.0481(7) Uani 1 1 d . . .
C39 C 0.0930(3) 0.3166(3) 0.0783(3) 0.0375(8) Uani 1 1 d . . .
C40 C 0.1246(3) 0.4270(3) 0.0762(3) 0.0556(10) Uani 1 1 d . . .
H40A H 0.1132 0.4109 -0.0017 0.083 Uiso 1 1 d R . .
H40B H 0.2081 0.4723 0.1169 0.083 Uiso 1 1 d R . .
H40C H 0.0737 0.4718 0.1124 0.083 Uiso 1 1 d R . .

loop_
_atom_site_aniso_label
_atom_site_aniso_U_11
_atom_site_aniso_U_22
_atom_site_aniso_U_33
_atom_site_aniso_U_23
_atom_site_aniso_U_13
_atom_site_aniso_U_12
Ag1 0.02118(12) 0.02130(11) 0.02598(13) 0.00810(9) 0.00630(10) 0.00438(9)
O1 0.0291(11) 0.0268(10) 0.0298(12) 0.0142(9) 0.0108(9) 0.0070(9)
N1 0.0244(12) 0.0190(11) 0.0221(13) 0.0063(10) 0.0064(10) 0.0066(10)
N2 0.0239(12) 0.0219(11) 0.0218(13) 0.0068(10) 0.0080(11) 0.0084(11)
N3 0.0223(12) 0.0181(11) 0.0304(14) 0.0121(11) 0.0071(11) 0.0049(10)
N4 0.0237(12) 0.0188(11) 0.0363(15) 0.0143(11) 0.0134(12) 0.0081(11)
C1 0.0277(15) 0.0246(14) 0.0327(17) 0.0155(14) 0.0101(14) 0.0149(13)
C2 0.0319(16) 0.0282(15) 0.0294(17) 0.0160(14) 0.0125(14) 0.0134(14)
C3 0.0405(18) 0.0266(15) 0.0328(18) 0.0137(14) 0.0087(15) 0.0150(15)
C4 0.053(2) 0.0364(17) 0.0265(18) 0.0135(15) 0.0120(16) 0.0229(17)
C5 0.047(2) 0.050(2) 0.038(2) 0.0291(17) 0.0258(17) 0.0292(18)
C6 0.0331(17) 0.0344(16) 0.0364(19) 0.0228(15) 0.0134(15) 0.0198(15)
C7 0.0391(19) 0.0424(18) 0.059(2) 0.0369(19) 0.0211(18) 0.0171(16)
C8 0.0316(17) 0.0323(17) 0.059(2) 0.0283(18) 0.0078(17) 0.0046(15)
C9 0.0357(17) 0.0242(15) 0.0383(19) 0.0149(14) 0.0028(15) 0.0089(14)
C10 0.0271(15) 0.0226(14) 0.0349(18) 0.0154(13) 0.0077(14) 0.0112(13)
C11 0.0294(15) 0.0188(13) 0.0254(16) 0.0061(12) 0.0064(13) 0.0090(13)
C12 0.0190(14) 0.0282(15) 0.0277(17) 0.0076(13) 0.0024(13) 0.0032(13)
C13 0.0202(14) 0.0348(16) 0.0266(17) 0.0120(14) 0.0025(13) 0.0095(14)
C14 0.0241(15) 0.0206(14) 0.0196(15) 0.0048(12) 0.0070(13) 0.0075(12)
C15 0.0298(16) 0.0245(14) 0.0326(18) 0.0139(14) 0.0121(14) 0.0118(13)
C16 0.0192(14) 0.0239(14) 0.0233(16) 0.0089(13) 0.0052(12) 0.0097(12)
C17 0.0290(15) 0.0192(13) 0.0291(17) 0.0083(13) 0.0073(14) 0.0111(13)
C18 0.0263(15) 0.0221(14) 0.0278(16) 0.0115(13) 0.0061(13) 0.0067(13)
C19 0.0232(14) 0.0230(14) 0.0220(16) 0.0062(12) 0.0048(12) 0.0071(12)
C20 0.0181(13) 0.0187(13) 0.0218(15) 0.0051(12) 0.0019(12) 0.0029(12)
C21 0.0156(13) 0.0222(13) 0.0222(15) 0.0099(12) 0.0000(12) 0.0008(12)
C22 0.0351(18) 0.0365(18) 0.057(2) 0.0212(17) 0.0206(17) 0.0045(16)
C23 0.0453(19) 0.0343(16) 0.0355(19) 0.0200(15) 0.0164(16) 0.0191(15)
C24 0.0346(16) 0.0218(14) 0.0227(16) 0.0084(13) 0.0099(14) 0.0060(13)
C25 0.0220(15) 0.0190(14) 0.0426(19) 0.0153(14) -0.0024(14) -0.0014(13)
C26 0.0189(14) 0.0226(14) 0.054(2) 0.0201(15) 0.0084(15) 0.0032(13)
C27 0.0232(14) 0.0172(13) 0.0277(16) 0.0122(12) 0.0083(13) 0.0067(12)
C28 0.033(3) 0.030(2) 0.026(3) 0.014(2) 0.014(3) 0.012(2)
C29 0.0342(19) 0.0282(18) 0.0240(19) 0.0124(15) 0.0183(16) 0.0146(16)
C30 0.043(2) 0.035(2) 0.028(2) 0.0123(18) 0.0156(18) 0.019(2)
C31 0.033(2) 0.042(2) 0.024(2) 0.007(2) 0.0117(18) 0.013(2)
C32 0.036(2) 0.032(2) 0.031(2) 0.0109(18) 0.017(2) 0.012(2)
C33 0.039(2) 0.023(2) 0.030(2) 0.0119(16) 0.020(2) 0.013(2)
C34 0.042(2) 0.030(2) 0.041(2) 0.0153(18) 0.0211(19) 0.016(2)
C35 0.044(2) 0.040(3) 0.054(3) 0.028(2) 0.023(2) 0.023(2)
C36 0.039(3) 0.036(3) 0.053(3) 0.023(2) 0.014(2) 0.022(3)
C37 0.030(3) 0.030(2) 0.040(2) 0.016(2) 0.019(2) 0.014(2)
C38 0.032(2) 0.026(3) 0.028(2) 0.0120(19) 0.021(2) 0.013(2)
C28' 0.031(5) 0.032(4) 0.029(5) 0.016(4) 0.011(4) 0.016(4)
C29' 0.033(4) 0.027(3) 0.029(3) 0.013(3) 0.021(3) 0.014(3)
C30' 0.033(4) 0.028(4) 0.040(4) 0.017(4) 0.015(4) 0.016(4)
C31' 0.039(4) 0.034(5) 0.044(4) 0.019(4) 0.015(4) 0.015(5)
C32' 0.043(4) 0.034(4) 0.044(4) 0.022(3) 0.017(4) 0.022(4)
C33' 0.035(4) 0.024(4) 0.030(4) 0.014(3) 0.019(3) 0.014(4)
C34' 0.039(4) 0.028(3) 0.032(4) 0.010(3) 0.021(3) 0.013(3)
C35' 0.035(4) 0.032(4) 0.029(4) 0.008(4) 0.013(4) 0.004(4)
C36' 0.034(4) 0.036(4) 0.027(4) 0.011(4) 0.011(4) 0.012(4)
C37' 0.037(4) 0.033(3) 0.026(3) 0.010(3) 0.016(3) 0.014(3)
C38' 0.033(4) 0.027(4) 0.027(4) 0.010(3) 0.019(3) 0.012(3)
P1 0.0476(5) 0.0309(4) 0.0295(5) 0.0102(4) 0.0083(4) 0.0112(4)
F1 0.073(3) 0.045(2) 0.066(3) 0.035(2) 0.0097(19) 0.0046(18)
F2 0.069(3) 0.045(2) 0.054(2) 0.0056(17) 0.0079(18) 0.036(2)
F3 0.056(2) 0.076(3) 0.101(3) 0.063(3) 0.010(2) 0.001(2)
F4 0.082(3) 0.066(3) 0.052(2) 0.0080(18) 0.0198(19) 0.049(2)
F1' 0.087(6) 0.026(3) 0.057(5) 0.015(3) -0.003(4) 0.003(4)
F2' 0.079(5) 0.097(6) 0.072(5) 0.040(4) 0.042(4) 0.049(4)
F3' 0.092(5) 0.033(3) 0.055(4) 0.008(3) 0.007(4) 0.009(4)
F4' 0.064(4) 0.082(6) 0.056(4) 0.024(4) 0.041(3) 0.030(4)
F5 0.0773(15) 0.0550(12) 0.0408(12) 0.0141(10) -0.0076(11) 0.0257(12)
F6 0.0717(15) 0.0770(15) 0.0481(13) 0.0361(12) -0.0103(11) 0.0057(12)
N5 0.0305(15) 0.0491(17) 0.068(2) 0.0329(17) 0.0098(15) 0.0122(14)
C39 0.0274(17) 0.0423(19) 0.040(2) 0.0184(16) 0.0038(15) 0.0124(16)
C40 0.052(2) 0.046(2) 0.069(3) 0.033(2) 0.008(2) 0.0106(19)

loop_
_atom_type_symbol
_atom_type_description
_atom_type_scat_dispersion_real
_atom_type_scat_dispersion_imag
_atom_type_scat_source
C C 0.0033 0.0016 'International Tables Vol C Tables 4.2.6.8 and 6.1.1.4'
H H 0.0000 0.0000 'International Tables Vol C Tables 4.2.6.8 and 6.1.1.4'
N N 0.0061 0.0033 'International Tables Vol C Tables 4.2.6.8 and 6.1.1.4'
O O 0.0106 0.0060 'International Tables Vol C Tables 4.2.6.8 and 6.1.1.4'
F F 0.0171 0.0103 'International Tables Vol C Tables 4.2.6.8 and 6.1.1.4'
P P 0.1023 0.0942 'International Tables Vol C Tables 4.2.6.8 and 6.1.1.4'
Ag Ag -0.8971 1.1015 'International Tables Vol C Tables 4.2.6.8 and 6.1.1.4'

loop_
_geom_angle_atom_site_label_1
_geom_angle_atom_site_label_2
_geom_angle_atom_site_label_3
_geom_angle
_geom_angle_site_symmetry_1
_geom_angle_site_symmetry_3
C27 Ag1 C14 175.25(10) 2_666 .
C21 O1 C22 113.2(2) . .
C14 N1 C12 111.2(2) . .
C14 N1 C11 124.7(2) . .
C12 N1 C11 123.7(2) . .
C14 N2 C13 111.0(2) . .
C14 N2 C15 123.2(2) . .
C13 N2 C15 125.0(2) . .
C27 N3 C25 111.3(2) . .
C27 N3 C24 123.9(2) . .
C25 N3 C24 124.8(2) . .
C27 N4 C28' 131.4(12) . .
C27 N4 C26 110.5(2) . .
C28' N4 C26 117.5(11) . .
C27 N4 C28 122.0(4) . .
C28' N4 C28 15.8(11) . .
C26 N4 C28 127.1(4) . .
C2 C1 C10 123.8(2) . .
C2 C1 C6 116.8(3) . .
C10 C1 C6 119.4(3) . .
C3 C2 C1 122.2(2) . .
C3 C2 H2A 118.9 . .
C1 C2 H2A 118.9 . .
C2 C3 C4 120.3(3) . .
C2 C3 H3A 119.8 . .
C4 C3 H3A 119.8 . .
C5 C4 C3 119.2(3) . .
C5 C4 H4A 120.4 . .
C3 C4 H4A 120.4 . .
C4 C5 C6 121.4(3) . .
C4 C5 H5A 119.3 . .
C6 C5 H5A 119.3 . .
C5 C6 C7 121.4(3) . .
C5 C6 C1 120.1(3) . .
C7 C6 C1 118.6(3) . .
C8 C7 C6 121.2(3) . .
C8 C7 H7A 119.4 . .
C6 C7 H7A 119.4 . .
C7 C8 C9 120.2(3) . .
C7 C8 H8A 119.9 . .
C9 C8 H8A 119.9 . .
C10 C9 C8 120.4(3) . .
C10 C9 H9A 119.8 . .
C8 C9 H9A 119.8 . .
C9 C10 C1 120.1(2) . .
C9 C10 C11 118.3(3) . .
C1 C10 C11 121.6(2) . .
N1 C11 C10 110.5(2) . .
N1 C11 H11A 109.5 . .
C10 C11 H11A 109.6 . .
N1 C11 H11B 109.6 . .
C10 C11 H11B 109.6 . .
H11A C11 H11B 108.1 . .
C13 C12 N1 107.0(2) . .
C13 C12 H12A 126.5 . .
N1 C12 H12A 126.5 . .
C12 C13 N2 106.7(2) . .
C12 C13 H13A 126.6 . .
N2 C13 H13A 126.6 . .
N1 C14 N2 104.0(2) . .
N1 C14 Ag1 130.5(2) . .
N2 C14 Ag1 125.40(18) . .
N2 C15 C16 111.7(2) . .
N2 C15 H15A 109.3 . .
C16 C15 H15A 109.3 . .
N2 C15 H15B 109.3 . .
C16 C15 H15B 109.3 . .
H15A C15 H15B 107.9 . .
C21 C16 C17 117.4(2) . .
C21 C16 C15 119.5(2) . .
C17 C16 C15 123.1(2) . .
C18 C17 C16 122.4(2) . .
C18 C17 H17A 118.8 . .
C16 C17 H17A 118.8 . .
C17 C18 C19 118.4(2) . .
C17 C18 C23 120.3(2) . .
C19 C18 C23 121.3(2) . .
C20 C19 C18 120.9(2) . .
C20 C19 H19A 119.6 . .
C18 C19 H19A 119.6 . .
C21 C20 C19 118.8(2) . .
C21 C20 C24 118.8(2) . .
C19 C20 C24 122.4(2) . .
C20 C21 O1 118.9(2) . .
C20 C21 C16 122.1(2) . .
O1 C21 C16 118.9(2) . .
O1 C22 H22A 109.5 . .
O1 C22 H22B 109.5 . .
H22A C22 H22B 109.5 . .
O1 C22 H22C 109.5 . .
H22A C22 H22C 109.5 . .
H22B C22 H22C 109.5 . .
C18 C23 H23A 109.5 . .
C18 C23 H23B 109.5 . .
H23A C23 H23B 109.5 . .
C18 C23 H23C 109.5 . .
H23A C23 H23C 109.5 . .
H23B C23 H23C 109.5 . .
N3 C24 C20 114.2(2) . .
N3 C24 H24A 108.7 . .
C20 C24 H24A 108.7 . .
N3 C24 H24B 108.7 . .
C20 C24 H24B 108.7 . .
H24A C24 H24B 107.6 . .
C26 C25 N3 106.6(3) . .
C26 C25 H25A 126.7 . .
N3 C25 H25A 126.7 . .
C25 C26 N4 107.5(2) . .
C25 C26 H26A 126.3 . .
N4 C26 H26A 126.3 . .
N3 C27 N4 104.1(2) . .
N3 C27 Ag1 126.65(19) . 2_666
N4 C27 Ag1 129.2(2) . 2_666
C29 C28 N4 112.3(6) . .
C29 C28 H28A 109.1 . .
N4 C28 H28A 109.1 . .
C29 C28 H28B 109.1 . .
N4 C28 H28B 109.1 . .
H28A C28 H28B 107.9 . .
C30 C29 C38 119.0(4) . .
C30 C29 C28 119.1(4) . .
C38 C29 C28 121.9(5) . .
C29 C30 C31 122.0(4) . .
C29 C30 H30A 119.0 . .
C31 C30 H30A 119.0 . .
C32 C31 C30 120.0(5) . .
C32 C31 H31A 120.0 . .
C30 C31 H31A 120.0 . .
C31 C32 C33 120.1(5) . .
C31 C32 H32A 119.9 . .
C33 C32 H32A 119.9 . .
C34 C33 C32 120.7(4) . .
C34 C33 C38 119.8(5) . .
C32 C33 C38 119.5(5) . .
C35 C34 C33 120.5(5) . .
C35 C34 H34A 119.8 . .
C33 C34 H34A 119.8 . .
C34 C35 C36 121.8(7) . .
C34 C35 H35A 119.1 . .
C36 C35 H35A 119.1 . .
C37 C36 C35 118.7(9) . .
C37 C36 H36A 120.7 . .
C35 C36 H36A 120.7 . .
C37 C36 H31' 113.3 . .
C35 C36 H31' 127.9 . .
H36A C36 H31' 7.9 . .
C36 C37 C38 121.1(6) . .
C36 C37 H37A 119.4 . .
C38 C37 H37A 119.4 . .
C29 C38 C37 122.6(5) . .
C29 C38 C33 119.3(5) . .
C37 C38 C33 118.1(5) . .
N4 C28' C29' 116.2(17) . .
N4 C28' H28C 108.2 . .
C29' C28' H28C 108.2 . .
N4 C28' H28D 108.2 . .
C29' C28' H28D 108.2 . .
H28C C28' H28D 107.4 . .
C30' C29' C38' 119.6(13) . .
C30' C29' C28' 115.2(13) . .
C38' C29' C28' 125.1(15) . .
C31' C30' C29' 118(2) . .
C31' C30' H30B 121.2 . .
C29' C30' H30B 121.2 . .
C32' C31' C30' 127(3) . .
C32' C31' H31' 117.0 . .
C30' C31' H31' 116.0 . .
C31' C32' C33' 117(2) . .
C31' C32' H32B 121.4 . .
C33' C32' H32B 121.4 . .
C38' C33' C34' 120.5(15) . .
C38' C33' C32' 118.0(14) . .
C34' C33' C32' 121.4(15) . .
C35' C34' C33' 120.8(12) . .
C35' C34' H34B 119.6 . .
C33' C34' H34B 119.6 . .
C34' C35' C36' 119.2(12) . .
C34' C35' H35B 120.4 . .
C36' C35' H35B 120.4 . .
C37' C36' C35' 122.8(16) . .
C37' C36' H36B 118.6 . .
C35' C36' H36B 118.6 . .
C36' C37' C38' 118.4(15) . .
C36' C37' H37B 120.8 . .
C38' C37' H37B 120.8 . .
C33' C38' C37' 118.3(15) . .
C33' C38' C29' 120.2(15) . .
C37' C38' C29' 121.5(16) . .
F1' P1 F4' 94.5(4) . .
F1' P1 F3 142.2(4) . .
F4' P1 F3 47.9(3) . .
F1' P1 F2 125.2(4) . .
F4' P1 F2 137.8(4) . .
F3 P1 F2 92.1(2) . .
F1' P1 F5 94.1(3) . .
F4' P1 F5 98.8(3) . .
F3 P1 F5 89.54(16) . .
F2 P1 F5 92.57(15) . .
F1' P1 F6 85.8(3) . .
F4' P1 F6 82.0(3) . .
F3 P1 F6 91.07(16) . .
F2 P1 F6 86.85(16) . .
F5 P1 F6 179.18(12) . .
F1' P1 F1 35.5(3) . .
F4' P1 F1 129.9(4) . .
F3 P1 F1 177.7(2) . .
F2 P1 F1 90.2(2) . .
F5 P1 F1 90.52(16) . .
F6 P1 F1 88.90(16) . .
F1' P1 F2' 91.6(4) . .
F4' P1 F2' 173.3(4) . .
F3 P1 F2' 126.2(4) . .
F2 P1 F2' 35.5(3) . .
F5 P1 F2' 83.6(3) . .
F6 P1 F2' 95.6(3) . .
F1 P1 F2' 56.2(3) . .
F1' P1 F4 53.4(4) . .
F4' P1 F4 44.0(3) . .
F3 P1 F4 89.4(2) . .
F2 P1 F4 178.1(2) . .
F5 P1 F4 86.33(14) . .
F6 P1 F4 94.24(15) . .
F1 P1 F4 88.28(19) . .
F2' P1 F4 142.8(4) . .
F1' P1 F3' 175.3(4) . .
F4' P1 F3' 88.6(4) . .
F3 P1 F3' 41.3(3) . .
F2 P1 F3' 51.0(3) . .
F5 P1 F3' 88.9(3) . .
F6 P1 F3' 91.2(3) . .
F1 P1 F3' 141.1(3) . .
F2' P1 F3' 85.1(4) . .
F4 P1 F3' 130.5(3) . .
N5 C39 C40 179.3(4) . .
C39 C40 H40A 109.7 . .
C39 C40 H40B 109.4 . .
H40A C40 H40B 109.5 . .
C39 C40 H40C 109.3 . .
H40A C40 H40C 109.5 . .
H40B C40 H40C 109.5 . .

loop_
_geom_bond_atom_site_label_1
_geom_bond_atom_site_label_2
_geom_bond_distance
_geom_bond_site_symmetry_2
Ag1 C27 2.074(3) 2_666
Ag1 C14 2.076(3) .
O1 C21 1.393(3) .
O1 C22 1.446(3) .
N1 C14 1.357(3) .
N1 C12 1.381(3) .
N1 C11 1.477(3) .
N2 C14 1.364(3) .
N2 C13 1.384(3) .
N2 C15 1.454(3) .
N3 C27 1.351(3) .
N3 C25 1.379(3) .
N3 C24 1.460(3) .
N4 C27 1.361(3) .
N4 C28' 1.37(3) .
N4 C26 1.375(3) .
N4 C28 1.514(8) .
C1 C2 1.412(3) .
C1 C10 1.420(4) .
C1 C6 1.424(4) .
C2 C3 1.362(4) .
C2 H2A 0.9500 .
C3 C4 1.415(4) .
C3 H3A 0.9500 .
C4 C5 1.358(4) .
C4 H4A 0.9500 .
C5 C6 1.406(4) .
C5 H5A 0.9500 .
C6 C7 1.421(4) .
C7 C8 1.360(4) .
C7 H7A 0.9500 .
C8 C9 1.418(4) .
C8 H8A 0.9500 .
C9 C10 1.379(3) .
C9 H9A 0.9500 .
C10 C11 1.516(3) .
C11 H11A 0.9900 .
C11 H11B 0.9900 .
C12 C13 1.343(4) .
C12 H12A 0.9500 .
C13 H13A 0.9500 .
C15 C16 1.520(3) .
C15 H15A 0.9900 .
C15 H15B 0.9900 .
C16 C21 1.394(3) .
C16 C17 1.398(3) .
C17 C18 1.383(3) .
C17 H17A 0.9500 .
C18 C19 1.400(3) .
C18 C23 1.519(3) .
C19 C20 1.397(3) .
C19 H19A 0.9500 .
C20 C21 1.384(3) .
C20 C24 1.515(3) .
C22 H22A 0.9800 .
C22 H22B 0.9800 .
C22 H22C 0.9800 .
C23 H23A 0.9800 .
C23 H23B 0.9800 .
C23 H23C 0.9800 .
C24 H24A 0.9900 .
C24 H24B 0.9900 .
C25 C26 1.331(4) .
C25 H25A 0.9500 .
C26 H26A 0.9500 .
C27 Ag1 2.074(3) 2_666
C28 C29 1.487(10) .
C28 H28A 0.9900 .
C28 H28B 0.9900 .
C29 C30 1.372(5) .
C29 C38 1.424(7) .
C30 C31 1.419(6) .
C30 H30A 0.9500 .
C31 C32 1.363(7) .
C31 H31A 0.9500 .
C32 C33 1.427(7) .
C32 H32A 0.9500 .
C33 C34 1.412(6) .
C33 C38 1.428(7) .
C34 C35 1.356(8) .
C34 H34A 0.9500 .
C35 C36 1.416(9) .
C35 H35A 0.9500 .
C36 C37 1.393(12) .
C36 H36A 0.9500 .
C36 H31' 0.9377 .
C37 C38 1.426(7) .
C37 H37A 0.9500 .
C28' C29' 1.57(3) .
C28' H28C 0.9900 .
C28' H28D 0.9900 .
C29' C30' 1.366(19) .
C29' C38' 1.440(17) .
C30' C31' 1.36(3) .
C30' H30B 0.9500 .
C31' C32' 1.33(3) .
C31' H31' 0.9566 .
C32' C33' 1.44(2) .
C32' H32B 0.9500 .
C33' C38' 1.40(3) .
C33' C34' 1.422(19) .
C34' C35' 1.332(16) .
C34' H34B 0.9500 .
C35' C36' 1.419(19) .
C35' H35B 0.9500 .
C36' C37' 1.362(19) .
C36' H36B 0.9500 .
C37' C38' 1.44(2) .
C37' H37B 0.9500 .
P1 F1' 1.511(7) .
P1 F4' 1.540(6) .
P1 F3 1.564(3) .
P1 F2 1.569(3) .
P1 F5 1.592(2) .
P1 F6 1.597(2) .
P1 F1 1.607(3) .
P1 F2' 1.611(7) .
P1 F4 1.628(3) .
P1 F3' 1.694(6) .
N5 C39 1.133(4) .
C39 C40 1.465(4) .
C40 H40A 0.9800 .
C40 H40B 0.9800 .
C40 H40C 0.9800 .

loop_
_geom_torsion_atom_site_label_1
_geom_torsion_atom_site_label_2
_geom_torsion_atom_site_label_3
_geom_torsion_atom_site_label_4
_geom_torsion
_geom_torsion_site_symmetry_1
_geom_torsion_site_symmetry_4
C10 C1 C2 C3 -178.1(3) . .
C6 C1 C2 C3 0.0(4) . .
C1 C2 C3 C4 -0.8(4) . .
C2 C3 C4 C5 0.5(4) . .
C3 C4 C5 C6 0.6(4) . .
C4 C5 C6 C7 177.9(3) . .
C4 C5 C6 C1 -1.4(4) . .
C2 C1 C6 C5 1.1(4) . .
C10 C1 C6 C5 179.2(3) . .
C2 C1 C6 C7 -178.2(2) . .
C10 C1 C6 C7 -0.1(4) . .
C5 C6 C7 C8 -177.5(3) . .
C1 C6 C7 C8 1.8(4) . .
C6 C7 C8 C9 -1.7(5) . .
C7 C8 C9 C10 -0.2(4) . .
C8 C9 C10 C1 1.9(4) . .
C8 C9 C10 C11 -176.8(2) . .
C2 C1 C10 C9 176.3(3) . .
C6 C1 C10 C9 -1.8(4) . .
C2 C1 C10 C11 -5.1(4) . .
C6 C1 C10 C11 176.9(2) . .
C14 N1 C11 C10 110.5(3) . .
C12 N1 C11 C10 -61.4(3) . .
C9 C10 C11 N1 104.1(3) . .
C1 C10 C11 N1 -74.6(3) . .
C14 N1 C12 C13 -0.3(3) . .
C11 N1 C12 C13 172.5(2) . .
N1 C12 C13 N2 0.4(3) . .
C14 N2 C13 C12 -0.3(3) . .
C15 N2 C13 C12 -170.5(2) . .
C12 N1 C14 N2 0.1(3) . .
C11 N1 C14 N2 -172.6(2) . .
C12 N1 C14 Ag1 -176.04(18) . .
C11 N1 C14 Ag1 11.2(4) . .
C13 N2 C14 N1 0.2(3) . .
C15 N2 C14 N1 170.5(2) . .
C13 N2 C14 Ag1 176.54(18) . .
C15 N2 C14 Ag1 -13.1(3) . .
C27 Ag1 C14 N1 -119.0(11) 2_666 .
C27 Ag1 C14 N2 65.6(12) 2_666 .
C14 N2 C15 C16 -90.7(3) . .
C13 N2 C15 C16 78.2(3) . .
N2 C15 C16 C21 -168.6(2) . .
N2 C15 C16 C17 9.2(4) . .
C21 C16 C17 C18 0.8(4) . .
C15 C16 C17 C18 -177.1(2) . .
C16 C17 C18 C19 0.0(4) . .
C16 C17 C18 C23 178.4(3) . .
C17 C18 C19 C20 0.4(4) . .
C23 C18 C19 C20 -177.9(2) . .
C18 C19 C20 C21 -1.6(4) . .
C18 C19 C20 C24 177.1(2) . .
C19 C20 C21 O1 178.7(2) . .
C24 C20 C21 O1 -0.1(4) . .
C19 C20 C21 C16 2.6(4) . .
C24 C20 C21 C16 -176.3(2) . .
C22 O1 C21 C20 96.8(3) . .
C22 O1 C21 C16 -86.9(3) . .
C17 C16 C21 C20 -2.1(4) . .
C15 C16 C21 C20 175.9(2) . .
C17 C16 C21 O1 -178.3(2) . .
C15 C16 C21 O1 -0.3(4) . .
C27 N3 C24 C20 106.4(3) . .
C25 N3 C24 C20 -70.5(3) . .
C21 C20 C24 N3 160.5(2) . .
C19 C20 C24 N3 -18.3(4) . .
C27 N3 C25 C26 0.0(3) . .
C24 N3 C25 C26 177.3(2) . .
N3 C25 C26 N4 0.5(3) . .
C27 N4 C26 C25 -0.9(3) . .
C28' N4 C26 C25 171.4(12) . .
C28 N4 C26 C25 -173.7(5) . .
C25 N3 C27 N4 -0.5(3) . .
C24 N3 C27 N4 -177.8(2) . .
C25 N3 C27 Ag1 -178.36(17) . 2_666
C24 N3 C27 Ag1 4.4(3) . 2_666
C28' N4 C27 N3 -170.0(14) . .
C26 N4 C27 N3 0.8(3) . .
C28 N4 C27 N3 174.1(4) . .
C28' N4 C27 Ag1 7.8(14) . 2_666
C26 N4 C27 Ag1 178.58(18) . 2_666
C28 N4 C27 Ag1 -8.1(5) . 2_666
C27 N4 C28 C29 59.3(7) . .
C28' N4 C28 C29 -72(6) . .
C26 N4 C28 C29 -128.6(4) . .
N4 C28 C29 C30 -106.6(5) . .
N4 C28 C29 C38 73.2(7) . .
C38 C29 C30 C31 -2.1(6) . .
C28 C29 C30 C31 177.7(5) . .
C29 C30 C31 C32 1.2(6) . .
C30 C31 C32 C33 0.0(6) . .
C31 C32 C33 C34 -179.5(4) . .
C31 C32 C33 C38 -0.2(7) . .
C32 C33 C34 C35 179.0(4) . .
C38 C33 C34 C35 -0.3(7) . .
C33 C34 C35 C36 1.3(9) . .
C34 C35 C36 C37 -1.0(12) . .
C35 C36 C37 C38 -0.4(12) . .
C30 C29 C38 C37 -178.6(4) . .
C28 C29 C38 C37 1.7(7) . .
C30 C29 C38 C33 1.8(6) . .
C28 C29 C38 C33 -177.9(5) . .
C36 C37 C38 C29 -178.3(7) . .
C36 C37 C38 C33 1.3(9) . .
C34 C33 C38 C29 178.6(4) . .
C32 C33 C38 C29 -0.7(7) . .
C34 C33 C38 C37 -1.0(7) . .
C32 C33 C38 C37 179.7(4) . .
C27 N4 C28' C29' 83.6(18) . .
C26 N4 C28' C29' -86.7(19) . .
C28 N4 C28' C29' 142(7) . .
N4 C28' C29' C30' 75(2) . .
N4 C28' C29' C38' -101.5(19) . .
C38' C29' C30' C31' 2(2) . .
C28' C29' C30' C31' -174(2) . .
C29' C30' C31' C32' -7(4) . .
C30' C31' C32' C33' 7(4) . .
C31' C32' C33' C38' -3(3) . .
C31' C32' C33' C34' 177(2) . .
C38' C33' C34' C35' 0(2) . .
C32' C33' C34' C35' 179.7(13) . .
C33' C34' C35' C36' 0.7(17) . .
C34' C35' C36' C37' -1.8(19) . .
C35' C36' C37' C38' 2(2) . .
C34' C33' C38' C37' -1(2) . .
C32' C33' C38' C37' -179.9(14) . .
C34' C33' C38' C29' 179.0(12) . .
C32' C33' C38' C29' 0(2) . .
C36' C37' C38' C33' 0(2) . .
C36' C37' C38' C29' 180.0(13) . .
C30' C29' C38' C33' 1(2) . .
C28' C29' C38' C33' 177.0(17) . .
C30' C29' C38' C37' -179.6(13) . .
C28' C29' C38' C37' -3(2) . .
